data_7005557
loop_
_publ_author_name
'Meyer, Nils'
'Roesky, Peter W.'

_publ_section_title
;
 Chiral bridged aminotroponiminate complexes of the lanthanides.
;
_journal_issue 25
_journal_name_full 'Dalton transactions (Cambridge, England : 2003)'
_journal_page_first 2652
_journal_page_last 2657
_journal_paper_doi 10.1039/b703020g
_journal_year 2007
_chemical_absolute_configuration rmad
_chemical_formula_moiety 'C38 H44 Cl Er N4 O, 2(C7 H8)'
_chemical_formula_sum 'C52 H60 Cl Er N4 O'
_chemical_formula_weight 959.75
_chemical_name_systematic
;
?
;
_space_group_IT_number 19
_symmetry_cell_setting orthorhombic
_symmetry_Int_Tables_number 19
_symmetry_space_group_name_Hall 'P 2ac 2ab'
_symmetry_space_group_name_H-M 'P 21 21 21'
_atom_sites_solution_hydrogens geom
_atom_sites_solution_primary direct
_atom_sites_solution_secondary difmap
_audit_creation_date 05-03-02
_audit_creation_method 'STOE X-RED'
_cell_angle_alpha 90.00
_cell_angle_beta 90.00
_cell_angle_gamma 90.00
_cell_formula_units_Z 4
_cell_length_a 9.0455(2)
_cell_length_b 19.2532(6)
_cell_length_c 26.6334(9)
_cell_measurement_temperature 200(2)
_cell_volume 4638.3(2)
_computing_cell_refinement 'STOE X-AREA'
_computing_data_collection 'STOE X-AREA'
_computing_data_reduction 'STOE X-RED'
_computing_molecular_graphics 'Diamond 2.1e'
_computing_publication_material 'X-STEP32, Microsoft Word'
_computing_structure_refinement 'SHELXL-97 (Sheldrick, 1997)'
_computing_structure_solution 'SHELXS-97 (Sheldrick, 1997)'
_diffrn_ambient_temperature 200(2)
_diffrn_measured_fraction_theta_full 0.997
_diffrn_measured_fraction_theta_max 0.997
_diffrn_measurement_device_type 'STOE IPDS 2T'
_diffrn_measurement_method 'area detector'
_diffrn_radiation_monochromator graphite
_diffrn_radiation_source 'fine-focus sealed tube'
_diffrn_radiation_type MoK\a
_diffrn_radiation_wavelength 0.71073
_diffrn_reflns_av_R_equivalents 0.0849
_diffrn_reflns_av_sigmaI/netI 0.0425
_diffrn_reflns_limit_h_max 11
_diffrn_reflns_limit_h_min -10
_diffrn_reflns_limit_k_max 25
_diffrn_reflns_limit_k_min -25
_diffrn_reflns_limit_l_max 34
_diffrn_reflns_limit_l_min -34
_diffrn_reflns_number 73070
_diffrn_reflns_theta_full 27.49
_diffrn_reflns_theta_max 27.49
_diffrn_reflns_theta_min 3.18
_exptl_absorpt_coefficient_mu 1.908
_exptl_absorpt_correction_T_max 0.9378
_exptl_absorpt_correction_T_min 0.5410
_exptl_absorpt_correction_type integration
_exptl_absorpt_process_details 'STOE X-RED & X-SHAPE'
_exptl_crystal_colour yellow
_exptl_crystal_density_diffrn 1.374
_exptl_crystal_density_method 'not measured'
_exptl_crystal_description rod
_exptl_crystal_F_000 1972
_exptl_crystal_size_max 0.600
_exptl_crystal_size_mid 0.234
_exptl_crystal_size_min 0.051
_refine_diff_density_max 1.054
_refine_diff_density_min -0.734
_refine_diff_density_rms 0.087
_refine_ls_abs_structure_details 'Flack H D (1983), Acta Cryst. A39, 876-881'
_refine_ls_abs_structure_Flack -0.004(11)
_refine_ls_extinction_method none
_refine_ls_goodness_of_fit_ref 1.031
_refine_ls_hydrogen_treatment constr
_refine_ls_matrix_type full
_refine_ls_number_parameters 443
_refine_ls_number_reflns 10649
_refine_ls_number_restraints 0
_refine_ls_restrained_S_all 1.031
_refine_ls_R_factor_all 0.0466
_refine_ls_R_factor_gt 0.0395
_refine_ls_shift/su_max 0.001
_refine_ls_shift/su_mean 0.000
_refine_ls_structure_factor_coef Fsqd
_refine_ls_weighting_details 'calc w=1/[\s^2^(Fo^2^)+(0.0558P)^2^+1.4277P] where P=(Fo^2^+2Fc^2^)/3'
_refine_ls_weighting_scheme calc
_refine_ls_wR_factor_gt 0.0910
_refine_ls_wR_factor_ref 0.0938
_reflns_number_gt 9601
_reflns_number_total 10649
_reflns_threshold_expression >2sigma(I)
_cod_data_source_file b703020g.txt
_cod_data_source_block 4a
_cod_database_code 7005557

loop_
_symmetry_equiv_pos_as_xyz
'x, y, z'
'-x+1/2, -y, z+1/2'
'x+1/2, -y+1/2, -z'
'-x, y+1/2, -z+1/2'

loop_
_atom_site_label
_atom_site_type_symbol
_atom_site_fract_x
_atom_site_fract_y
_atom_site_fract_z
_atom_site_U_iso_or_equiv
_atom_site_adp_type
_atom_site_occupancy
_atom_site_symmetry_multiplicity
_atom_site_calc_flag
_atom_site_refinement_flags
_atom_site_disorder_assembly
_atom_site_disorder_group
C1 C -0.0047(5) -0.2485(2) -0.1441(2) 0.0360(10) Uani 1 1 d . . .
C2 C -0.0974(6) -0.2989(3) -0.1188(2) 0.0446(12) Uani 1 1 d . . .
H2 H -0.1539 -0.3264 -0.1413 0.054 Uiso 1 1 calc R . .
C3 C -0.1210(7) -0.3152(3) -0.0697(2) 0.0503(12) Uani 1 1 d . . .
H3 H -0.1960 -0.3488 -0.0642 0.060 Uiso 1 1 calc R . .
C4 C -0.0543(6) -0.2910(3) -0.0269(3) 0.0525(15) Uani 1 1 d . . .
H4 H -0.0816 -0.3117 0.0041 0.063 Uiso 1 1 calc R . .
C5 C 0.0505(6) -0.2383(3) -0.0258(2) 0.0491(13) Uani 1 1 d . . .
H5 H 0.0917 -0.2292 0.0064 0.059 Uiso 1 1 calc R . .
C6 C 0.1040(6) -0.1971(3) -0.06431(19) 0.0397(11) Uani 1 1 d . . .
H6 H 0.1742 -0.1638 -0.0532 0.048 Uiso 1 1 calc R . .
C7 C 0.0771(5) -0.1936(2) -0.1168(2) 0.0343(10) Uani 1 1 d . . .
C8 C 0.2180(5) -0.0893(2) -0.12176(18) 0.0326(10) Uani 1 1 d . . .
H8 H 0.1664 -0.0773 -0.0897 0.039 Uiso 1 1 calc R . .
C9 C 0.2197(5) -0.0230(2) -0.15471(19) 0.0330(10) Uani 1 1 d . . .
H9 H 0.3144 0.0019 -0.1476 0.040 Uiso 1 1 calc R . .
C10 C 0.2773(5) 0.0039(2) -0.24112(18) 0.0328(10) Uani 1 1 d . . .
C11 C 0.3402(6) 0.0679(3) -0.2256(2) 0.0435(12) Uani 1 1 d . . .
H11 H 0.3237 0.0776 -0.1911 0.052 Uiso 1 1 calc R . .
C12 C 0.4200(6) 0.1193(3) -0.2495(2) 0.0486(14) Uani 1 1 d . . .
H12 H 0.4586 0.1543 -0.2280 0.058 Uiso 1 1 calc R . .
C13 C 0.4522(7) 0.1276(3) -0.2996(3) 0.0539(15) Uani 1 1 d . . .
H13 H 0.5151 0.1650 -0.3089 0.065 Uiso 1 1 calc R . .
C14 C 0.3989(8) 0.0852(3) -0.3373(2) 0.0574(16) Uani 1 1 d . . .
H14 H 0.4220 0.0999 -0.3705 0.069 Uiso 1 1 calc R . .
C15 C 0.3183(7) 0.0254(3) -0.3343(2) 0.0532(15) Uani 1 1 d . . .
H15 H 0.2907 0.0084 -0.3664 0.064 Uiso 1 1 calc R . .
C16 C 0.2655(5) -0.0175(3) -0.2946(2) 0.0363(11) Uani 1 1 d . . .
C17 C 0.1908(7) -0.1023(3) -0.3553(2) 0.0497(14) Uani 1 1 d . . .
H17 H 0.1508 -0.0649 -0.3775 0.060 Uiso 1 1 calc R . .
C18 C 0.3508(11) -0.1247(4) -0.3732(3) 0.086(3) Uani 1 1 d . . .
H18A H 0.4172 -0.0845 -0.3718 0.128 Uiso 1 1 calc R . .
H18B H 0.3459 -0.1422 -0.4077 0.128 Uiso 1 1 calc R . .
H18C H 0.3885 -0.1614 -0.3510 0.128 Uiso 1 1 calc R . .
C19 C 0.0951(9) -0.1661(3) -0.3583(2) 0.065(2) Uani 1 1 d . . .
H19A H 0.1362 -0.2025 -0.3366 0.098 Uiso 1 1 calc R . .
H19B H 0.0920 -0.1828 -0.3931 0.098 Uiso 1 1 calc R . .
H19C H -0.0053 -0.1547 -0.3472 0.098 Uiso 1 1 calc R . .
C20 C -0.0497(7) -0.3047(3) -0.2233(2) 0.0523(15) Uani 1 1 d . . .
H20 H -0.1543 -0.3137 -0.2131 0.063 Uiso 1 1 calc R . .
C21 C -0.0452(9) -0.2862(4) -0.2782(3) 0.0664(19) Uani 1 1 d . . .
H21A H -0.1055 -0.2447 -0.2841 0.100 Uiso 1 1 calc R . .
H21B H -0.0841 -0.3250 -0.2980 0.100 Uiso 1 1 calc R . .
H21C H 0.0572 -0.2769 -0.2882 0.100 Uiso 1 1 calc R . .
C22 C 0.0417(9) -0.3705(3) -0.2156(3) 0.070(2) Uani 1 1 d . . .
H22A H 0.1440 -0.3619 -0.2260 0.105 Uiso 1 1 calc R . .
H22B H 0.0000 -0.4083 -0.2358 0.105 Uiso 1 1 calc R . .
H22C H 0.0398 -0.3836 -0.1800 0.105 Uiso 1 1 calc R . .
C23 C 0.3756(7) -0.1105(2) -0.10838(18) 0.0373(10) Uani 1 1 d . . .
C24 C 0.4384(6) -0.1738(3) -0.1246(2) 0.0421(12) Uani 1 1 d . . .
H24 H 0.3823 -0.2049 -0.1447 0.051 Uiso 1 1 calc R . .
C25 C 0.5824(6) -0.1903(3) -0.1111(2) 0.0507(14) Uani 1 1 d . . .
H25 H 0.6245 -0.2328 -0.1224 0.061 Uiso 1 1 calc R . .
C26 C 0.6650(6) -0.1462(4) -0.0818(2) 0.0580(16) Uani 1 1 d . . .
H26 H 0.7633 -0.1583 -0.0727 0.070 Uiso 1 1 calc R . .
C27 C 0.6048(7) -0.0848(4) -0.0656(2) 0.0574(16) Uani 1 1 d . . .
H27 H 0.6618 -0.0540 -0.0456 0.069 Uiso 1 1 calc R . .
C28 C 0.4614(7) -0.0677(3) -0.0784(2) 0.0497(13) Uani 1 1 d . . .
H28 H 0.4205 -0.0254 -0.0663 0.060 Uiso 1 1 calc R . .
C29 C 0.0945(6) 0.0258(3) -0.14072(18) 0.0382(11) Uani 1 1 d . . .
C30 C 0.1242(9) 0.0838(3) -0.1114(2) 0.0563(13) Uani 1 1 d . . .
H30 H 0.2234 0.0936 -0.1021 0.068 Uiso 1 1 calc R . .
C31 C 0.0116(9) 0.1277(4) -0.0955(3) 0.071(2) Uani 1 1 d . . .
H31 H 0.0330 0.1650 -0.0733 0.085 Uiso 1 1 calc R . .
C32 C -0.1294(10) 0.1173(4) -0.1118(3) 0.074(2) Uani 1 1 d . . .
H32 H -0.2056 0.1491 -0.1031 0.089 Uiso 1 1 calc R . .
C33 C -0.1602(8) 0.0600(5) -0.1410(4) 0.097(3) Uani 1 1 d . . .
H33 H -0.2585 0.0518 -0.1521 0.116 Uiso 1 1 calc R . .
C34 C -0.0481(7) 0.0141(5) -0.1544(3) 0.078(3) Uani 1 1 d . . .
H34 H -0.0717 -0.0262 -0.1734 0.093 Uiso 1 1 calc R . .
C35 C -0.2468(6) -0.1368(4) -0.2220(3) 0.069(2) Uani 1 1 d . B .
H35A H -0.2242 -0.1435 -0.1860 0.083 Uiso 1 1 calc R . .
H35B H -0.2814 -0.1815 -0.2362 0.083 Uiso 1 1 calc R . .
C36 C -0.3618(8) -0.0819(4) -0.2286(4) 0.081(2) Uani 1 1 d . . .
H36A H -0.4517 -0.1021 -0.2440 0.097 Uiso 1 1 calc R A 1
H36B H -0.3890 -0.0620 -0.1956 0.097 Uiso 1 1 calc R A 1
C37A C -0.3005(15) -0.0266(7) -0.2617(6) 0.055(3) Uiso 0.50 1 d P B 1
H37A H -0.3705 -0.0153 -0.2891 0.066 Uiso 0.50 1 calc PR B 1
H37B H -0.2796 0.0161 -0.2423 0.066 Uiso 0.50 1 calc PR B 1
C37B C -0.3214(16) -0.0511(9) -0.2786(6) 0.063(4) Uiso 0.50 1 d P B 2
H37C H -0.3695 -0.0771 -0.3062 0.075 Uiso 0.50 1 calc PR B 2
H37D H -0.3529 -0.0019 -0.2804 0.075 Uiso 0.50 1 calc PR B 2
C38 C -0.1627(9) -0.0565(5) -0.2822(3) 0.077(2) Uani 1 1 d . . .
H38A H -0.1801 -0.0748 -0.3164 0.093 Uiso 1 1 calc R B 1
H38B H -0.0851 -0.0203 -0.2841 0.093 Uiso 1 1 calc R B 1
C39 C 0.054(2) -0.0105(12) 0.0105(8) 0.221(9) Uiso 1 1 d . . .
H39A H 0.0372 -0.0047 -0.0256 0.332 Uiso 1 1 calc R . .
H39B H 0.1182 -0.0507 0.0162 0.332 Uiso 1 1 calc R . .
H39C H 0.1012 0.0313 0.0240 0.332 Uiso 1 1 calc R . .
C40 C -0.0782(10) -0.0208(6) 0.0341(4) 0.146(5) Uiso 1 1 d G . .
C41 C -0.1577(14) 0.0396(4) 0.0436(4) 0.164(6) Uiso 1 1 d G . .
H41 H -0.1204 0.0832 0.0327 0.197 Uiso 1 1 calc R . .
C42 C -0.2917(13) 0.0362(6) 0.0689(4) 0.178(7) Uiso 1 1 d G . .
H42 H -0.3461 0.0774 0.0754 0.214 Uiso 1 1 calc R . .
C43 C -0.3463(11) -0.0276(8) 0.0849(4) 0.191(7) Uiso 1 1 d G . .
H43 H -0.4379 -0.0300 0.1022 0.229 Uiso 1 1 calc R . .
C44 C -0.2668(13) -0.0880(6) 0.0754(4) 0.191(8) Uiso 1 1 d G . .
H44 H -0.3041 -0.1316 0.0863 0.229 Uiso 1 1 calc R . .
C45 C -0.1327(12) -0.0846(5) 0.0500(4) 0.119(3) Uiso 1 1 d G . .
H45 H -0.0784 -0.1259 0.0436 0.143 Uiso 1 1 calc R . .
C46 C -0.141(3) 0.2210(14) 0.1336(10) 0.292(14) Uiso 1 1 d . . .
H46A H -0.1087 0.2473 0.1631 0.438 Uiso 1 1 calc R . .
H46B H -0.0788 0.1797 0.1297 0.438 Uiso 1 1 calc R . .
H46C H -0.2443 0.2068 0.1380 0.438 Uiso 1 1 calc R . .
C47 C -0.1286(11) 0.2630(4) 0.0904(3) 0.114(3) Uiso 1 1 d G . .
C48 C -0.0276(10) 0.3166(5) 0.0972(3) 0.126(4) Uiso 1 1 d G . .
H48 H 0.0233 0.3212 0.1282 0.151 Uiso 1 1 calc R . .
C49 C -0.0010(9) 0.3635(4) 0.0585(4) 0.124(4) Uiso 1 1 d G . .
H49 H 0.0680 0.4001 0.0632 0.149 Uiso 1 1 calc R . .
C50 C -0.0755(13) 0.3568(5) 0.0132(3) 0.172(6) Uiso 1 1 d G . .
H50 H -0.0574 0.3889 -0.0133 0.207 Uiso 1 1 calc R . .
C51 C -0.1765(12) 0.3032(6) 0.0064(3) 0.207(9) Uiso 1 1 d G . .
H51 H -0.2274 0.2986 -0.0246 0.248 Uiso 1 1 calc R . .
C52 C -0.2031(10) 0.2563(5) 0.0450(4) 0.119(4) Uiso 1 1 d G . .
H52 H -0.2721 0.2197 0.0404 0.143 Uiso 1 1 calc R . .
N1 N 0.0102(5) -0.2460(2) -0.19350(17) 0.0390(9) Uani 1 1 d . B .
N2 N 0.1323(4) -0.14372(19) -0.14612(13) 0.0333(7) Uani 1 1 d . B .
N3 N 0.2207(4) -0.0421(2) -0.20834(15) 0.0303(8) Uani 1 1 d . B .
N4 N 0.2001(5) -0.0776(2) -0.30259(17) 0.0384(9) Uani 1 1 d . B .
O O -0.1160(4) -0.11221(17) -0.24897(13) 0.0419(8) Uani 1 1 d . B .
Cl Cl 0.35050(17) -0.22680(7) -0.25552(6) 0.0547(3) Uani 1 1 d . B .
Er Er 0.13019(2) -0.149312(10) -0.232360(8) 0.03215(6) Uani 1 1 d . . .

loop_
_atom_site_aniso_label
_atom_site_aniso_U_11
_atom_site_aniso_U_22
_atom_site_aniso_U_33
_atom_site_aniso_U_23
_atom_site_aniso_U_13
_atom_site_aniso_U_12
C1 0.025(2) 0.032(2) 0.051(3) 0.007(2) 0.001(2) 0.0033(18)
C2 0.034(3) 0.039(2) 0.061(3) 0.011(2) 0.002(2) -0.006(2)
C3 0.036(3) 0.049(3) 0.065(3) 0.017(2) 0.009(3) -0.009(3)
C4 0.040(3) 0.056(3) 0.062(4) 0.029(3) 0.007(3) 0.004(3)
C5 0.043(3) 0.056(3) 0.049(3) 0.017(3) 0.000(2) -0.002(3)
C6 0.033(3) 0.046(3) 0.041(2) 0.009(2) -0.003(2) -0.002(2)
C7 0.025(2) 0.030(2) 0.048(3) 0.007(2) -0.0001(19) 0.0005(17)
C8 0.032(2) 0.034(2) 0.032(2) 0.0011(18) -0.0028(18) -0.0031(19)
C9 0.030(2) 0.033(2) 0.036(2) 0.0014(19) 0.0004(19) -0.0028(18)
C10 0.0255(19) 0.035(2) 0.038(3) 0.0066(19) -0.0019(18) 0.0020(17)
C11 0.044(3) 0.039(2) 0.047(3) 0.003(2) 0.004(2) -0.004(2)
C12 0.044(3) 0.042(3) 0.060(3) 0.006(2) 0.002(2) -0.008(2)
C13 0.050(3) 0.048(3) 0.064(4) 0.019(3) 0.010(3) -0.008(2)
C14 0.068(4) 0.054(3) 0.050(3) 0.012(3) 0.012(3) -0.013(3)
C15 0.069(4) 0.053(3) 0.038(3) 0.004(2) 0.011(3) -0.011(3)
C16 0.026(2) 0.041(3) 0.043(3) 0.003(2) -0.001(2) 0.0054(19)
C17 0.057(3) 0.055(3) 0.037(3) 0.001(2) -0.003(2) -0.006(3)
C18 0.105(7) 0.085(5) 0.066(4) -0.018(4) 0.028(5) -0.009(5)
C19 0.083(5) 0.067(4) 0.046(3) -0.004(3) 0.005(3) -0.023(4)
C20 0.052(3) 0.043(3) 0.062(4) -0.005(3) -0.003(3) -0.012(2)
C21 0.084(5) 0.055(4) 0.060(4) -0.007(3) -0.001(3) -0.025(3)
C22 0.077(5) 0.038(3) 0.094(6) -0.016(3) 0.008(4) -0.005(3)
C23 0.031(2) 0.039(2) 0.042(2) 0.0109(18) -0.010(2) 0.000(2)
C24 0.033(2) 0.048(3) 0.045(3) 0.005(2) -0.004(2) 0.003(2)
C25 0.040(3) 0.060(4) 0.053(3) 0.013(3) 0.001(2) 0.011(3)
C26 0.031(3) 0.082(4) 0.061(3) 0.027(4) -0.011(2) -0.003(3)
C27 0.040(3) 0.067(4) 0.065(4) 0.016(3) -0.022(3) -0.012(3)
C28 0.049(3) 0.046(3) 0.054(3) 0.003(3) -0.017(3) -0.001(2)
C29 0.040(3) 0.037(2) 0.038(2) 0.0039(19) 0.005(2) 0.003(2)
C30 0.055(3) 0.045(3) 0.069(4) -0.009(2) -0.008(4) 0.004(3)
C31 0.072(5) 0.059(4) 0.083(5) -0.024(3) 0.019(4) -0.002(3)
C32 0.062(4) 0.064(4) 0.098(5) -0.019(4) 0.026(5) 0.015(4)
C33 0.044(4) 0.115(7) 0.132(8) -0.060(6) -0.010(4) 0.027(4)
C34 0.041(3) 0.092(5) 0.100(6) -0.056(5) -0.008(4) 0.016(3)
C35 0.037(3) 0.071(4) 0.100(6) 0.035(4) 0.006(3) -0.002(3)
C36 0.038(3) 0.084(5) 0.121(6) 0.022(5) 0.009(5) 0.011(3)
C38 0.068(5) 0.089(5) 0.075(5) 0.032(4) -0.007(3) 0.021(4)
N1 0.039(2) 0.0300(19) 0.048(2) 0.0028(18) 0.0010(19) -0.0029(17)
N2 0.0271(15) 0.0302(16) 0.0426(18) 0.0064(15) -0.0023(17) 0.000(2)
N3 0.0270(17) 0.0290(18) 0.035(2) 0.0007(15) -0.0036(15) -0.0001(15)
N4 0.036(2) 0.040(2) 0.039(2) 0.0036(18) -0.0004(18) -0.0015(18)
O 0.0295(16) 0.0433(18) 0.0528(18) 0.0066(14) -0.0046(15) -0.0007(16)
Cl 0.0501(8) 0.0515(7) 0.0623(8) -0.0012(6) 0.0080(6) 0.0161(6)
Er 0.02886(8) 0.03161(9) 0.03599(9) 0.00123(9) -0.00023(9) -0.00054(9)

loop_
_atom_type_symbol
_atom_type_description
_atom_type_scat_dispersion_real
_atom_type_scat_dispersion_imag
_atom_type_scat_source
C C 0.0033 0.0016 'International Tables Vol C Tables 4.2.6.8 and 6.1.1.4'
H H 0.0000 0.0000 'International Tables Vol C Tables 4.2.6.8 and 6.1.1.4'
N N 0.0061 0.0033 'International Tables Vol C Tables 4.2.6.8 and 6.1.1.4'
O O 0.0106 0.0060 'International Tables Vol C Tables 4.2.6.8 and 6.1.1.4'
Cl Cl 0.1484 0.1585 'International Tables Vol C Tables 4.2.6.8 and 6.1.1.4'
Er Er -0.2586 4.9576 'International Tables Vol C Tables 4.2.6.8 and 6.1.1.4'

loop_
_geom_angle_atom_site_label_1
_geom_angle_atom_site_label_2
_geom_angle_atom_site_label_3
_geom_angle
_geom_angle_site_symmetry_1
_geom_angle_site_symmetry_3
_geom_angle_publ_flag
N1 C1 C2 123.0(5) . . ?
N1 C1 C7 114.3(4) . . ?
C2 C1 C7 122.7(5) . . ?
C3 C2 C1 133.7(6) . . ?
C2 C3 C4 130.6(5) . . ?
C3 C4 C5 124.6(5) . . ?
C6 C5 C4 129.9(6) . . ?
C5 C6 C7 134.2(5) . . ?
N2 C7 C6 123.1(4) . . ?
N2 C7 C1 114.5(4) . . ?
C6 C7 C1 122.3(4) . . ?
N2 C8 C23 114.1(4) . . ?
N2 C8 C9 110.2(4) . . ?
C23 C8 C9 110.1(4) . . ?
N3 C9 C29 113.4(4) . . ?
N3 C9 C8 110.1(4) . . ?
C29 C9 C8 111.3(4) . . ?
N3 C10 C11 122.4(5) . . ?
N3 C10 C16 114.4(4) . . ?
C11 C10 C16 123.2(4) . . ?
C12 C11 C10 134.3(5) . . ?
C13 C12 C11 129.9(6) . . ?
C12 C13 C14 124.2(5) . . ?
C15 C14 C13 129.9(6) . . ?
C14 C15 C16 135.4(6) . . ?
N4 C16 C15 122.7(5) . . ?
N4 C16 C10 115.5(5) . . ?
C15 C16 C10 121.7(5) . . ?
N4 C17 C19 110.1(5) . . ?
N4 C17 C18 108.6(5) . . ?
C19 C17 C18 106.7(6) . . ?
N1 C20 C21 109.3(5) . . ?
N1 C20 C22 111.2(5) . . ?
C21 C20 C22 108.2(6) . . ?
C28 C23 C24 117.7(5) . . ?
C28 C23 C8 119.9(5) . . ?
C24 C23 C8 122.4(4) . . ?
C25 C24 C23 119.8(5) . . ?
C26 C25 C24 121.0(6) . . ?
C27 C26 C25 119.7(5) . . ?
C26 C27 C28 120.0(6) . . ?
C27 C28 C23 121.8(6) . . ?
C34 C29 C30 117.9(6) . . ?
C34 C29 C9 122.6(5) . . ?
C30 C29 C9 119.4(5) . . ?
C29 C30 C31 121.3(7) . . ?
C32 C31 C30 119.9(7) . . ?
C31 C32 C33 119.1(7) . . ?
C32 C33 C34 120.4(7) . . ?
C29 C34 C33 121.2(6) . . ?
O C35 C36 106.0(5) . . ?
C37A C36 C35 108.4(7) . . ?
C37A C36 C37B 26.2(7) . . ?
C35 C36 C37B 102.4(8) . . ?
C38 C37A C36 104.7(9) . . ?
C38 C37B C36 105.8(10) . . ?
C37B C38 O 107.6(8) . . ?
C37B C38 C37A 26.8(7) . . ?
O C38 C37A 108.0(7) . . ?
C39 C40 C41 114.5(13) . . ?
C39 C40 C45 125.5(13) . . ?
C41 C40 C45 120.0 . . ?
C40 C41 C42 120.0 . . ?
C41 C42 C43 120.0 . . ?
C44 C43 C42 120.0 . . ?
C45 C44 C43 120.0 . . ?
C44 C45 C40 120.0 . . ?
C48 C47 C52 120.0 . . ?
C48 C47 C46 111.9(14) . . ?
C52 C47 C46 128.1(14) . . ?
C49 C48 C47 120.0 . . ?
C50 C49 C48 120.0 . . ?
C49 C50 C51 120.0 . . ?
C52 C51 C50 120.0 . . ?
C51 C52 C47 120.0 . . ?
C1 N1 C20 117.9(4) . . ?
C1 N1 Er 120.3(3) . . ?
C20 N1 Er 121.8(4) . . ?
C7 N2 C8 117.2(4) . . ?
C7 N2 Er 123.2(3) . . ?
C8 N2 Er 118.9(3) . . ?
C10 N3 C9 117.9(4) . . ?
C10 N3 Er 122.9(3) . . ?
C9 N3 Er 119.2(3) . . ?
C16 N4 C17 117.4(5) . . ?
C16 N4 Er 119.7(4) . . ?
C17 N4 Er 122.4(3) . . ?
C38 O C35 107.6(5) . . ?
C38 O Er 127.4(4) . . ?
C35 O Er 124.7(3) . . ?
N2 Er N3 71.26(14) . . ?
N2 Er O 100.33(13) . . ?
N3 Er O 96.60(12) . . ?
N2 Er N1 66.91(15) . . ?
N3 Er N1 137.44(15) . . ?
O Er N1 83.65(13) . . ?
N2 Er N4 138.29(14) . . ?
N3 Er N4 67.06(14) . . ?
O Er N4 85.96(13) . . ?
N1 Er N4 154.36(15) . . ?
N2 Er Cl 105.13(10) . . ?
N3 Er Cl 108.11(10) . . ?
O Er Cl 148.97(9) . . ?
N1 Er Cl 90.22(11) . . ?
N4 Er Cl 86.70(11) . . ?

loop_
_geom_bond_atom_site_label_1
_geom_bond_atom_site_label_2
_geom_bond_distance
_geom_bond_site_symmetry_2
_geom_bond_publ_flag
C1 N1 1.324(7) . ?
C1 C2 1.448(7) . ?
C1 C7 1.480(7) . ?
C2 C3 1.363(8) . ?
C3 C4 1.370(9) . ?
C4 C5 1.388(8) . ?
C5 C6 1.385(7) . ?
C6 C7 1.422(7) . ?
C7 N2 1.333(6) . ?
C8 N2 1.456(6) . ?
C8 C23 1.526(7) . ?
C8 C9 1.549(6) . ?
C9 N3 1.475(6) . ?
C9 C29 1.518(7) . ?
C10 N3 1.345(6) . ?
C10 C11 1.420(7) . ?
C10 C16 1.486(7) . ?
C11 C12 1.380(7) . ?
C12 C13 1.376(9) . ?
C13 C14 1.381(9) . ?
C14 C15 1.365(8) . ?
C15 C16 1.425(8) . ?
C16 N4 1.317(7) . ?
C17 N4 1.485(7) . ?
C17 C19 1.505(9) . ?
C17 C18 1.584(11) . ?
C20 N1 1.483(7) . ?
C20 C21 1.505(9) . ?
C20 C22 1.527(9) . ?
C23 C28 1.386(8) . ?
C23 C24 1.411(7) . ?
C24 C25 1.388(8) . ?
C25 C26 1.375(10) . ?
C26 C27 1.372(10) . ?
C27 C28 1.381(8) . ?
C29 C34 1.360(8) . ?
C29 C30 1.388(7) . ?
C30 C31 1.391(10) . ?
C31 C32 1.362(12) . ?
C32 C33 1.380(11) . ?
C33 C34 1.390(9) . ?
C35 O 1.462(7) . ?
C35 C36 1.494(9) . ?
C36 C37A 1.489(15) . ?
C36 C37B 1.501(16) . ?
C37A C38 1.476(15) . ?
C37B C38 1.443(16) . ?
C38 O 1.453(8) . ?
C39 C40 1.36(2) . ?
C40 C41 1.3900 . ?
C40 C45 1.3900 . ?
C41 C42 1.3900 . ?
C42 C43 1.3900 . ?
C43 C44 1.3900 . ?
C44 C45 1.3900 . ?
C46 C47 1.41(3) . ?
C47 C48 1.3900 . ?
C47 C52 1.3900 . ?
C48 C49 1.3900 . ?
C49 C50 1.3900 . ?
C50 C51 1.3900 . ?
C51 C52 1.3900 . ?
N1 Er 2.391(4) . ?
N2 Er 2.300(4) . ?
N3 Er 2.311(4) . ?
N4 Er 2.409(4) . ?
O Er 2.380(4) . ?
Cl Er 2.5647(14) . ?

loop_
_geom_torsion_atom_site_label_1
_geom_torsion_atom_site_label_2
_geom_torsion_atom_site_label_3
_geom_torsion_atom_site_label_4
_geom_torsion
_geom_torsion_site_symmetry_1
_geom_torsion_site_symmetry_2
_geom_torsion_site_symmetry_3
_geom_torsion_site_symmetry_4
_geom_torsion_publ_flag
N1 C1 C2 C3 173.8(6) . . . . ?
C7 C1 C2 C3 -8.6(9) . . . . ?
C1 C2 C3 C4 -5.1(12) . . . . ?
C2 C3 C4 C5 4.8(11) . . . . ?
C3 C4 C5 C6 3.9(11) . . . . ?
C4 C5 C6 C7 -1.5(11) . . . . ?
C5 C6 C7 N2 172.9(6) . . . . ?
C5 C6 C7 C1 -12.2(9) . . . . ?
N1 C1 C7 N2 10.7(6) . . . . ?
C2 C1 C7 N2 -167.2(4) . . . . ?
N1 C1 C7 C6 -164.6(5) . . . . ?
C2 C1 C7 C6 17.6(7) . . . . ?
N2 C8 C9 N3 -34.5(5) . . . . ?
C23 C8 C9 N3 92.3(5) . . . . ?
N2 C8 C9 C29 92.1(5) . . . . ?
C23 C8 C9 C29 -141.1(4) . . . . ?
N3 C10 C11 C12 170.6(6) . . . . ?
C16 C10 C11 C12 -10.6(9) . . . . ?
C10 C11 C12 C13 7.6(11) . . . . ?
C11 C12 C13 C14 4.3(11) . . . . ?
C12 C13 C14 C15 -6.2(12) . . . . ?
C13 C14 C15 C16 -3.9(14) . . . . ?
C14 C15 C16 N4 -173.2(7) . . . . ?
C14 C15 C16 C10 8.6(11) . . . . ?
N3 C10 C16 N4 0.9(6) . . . . ?
C11 C10 C16 N4 -178.0(4) . . . . ?
N3 C10 C16 C15 179.3(5) . . . . ?
C11 C10 C16 C15 0.4(8) . . . . ?
N2 C8 C23 C28 -170.2(5) . . . . ?
C9 C8 C23 C28 65.2(6) . . . . ?
N2 C8 C23 C24 8.5(7) . . . . ?
C9 C8 C23 C24 -116.1(5) . . . . ?
C28 C23 C24 C25 -1.2(8) . . . . ?
C8 C23 C24 C25 -179.9(5) . . . . ?
C23 C24 C25 C26 0.6(9) . . . . ?
C24 C25 C26 C27 -0.2(9) . . . . ?
C25 C26 C27 C28 0.6(9) . . . . ?
C26 C27 C28 C23 -1.3(10) . . . . ?
C24 C23 C28 C27 1.6(9) . . . . ?
C8 C23 C28 C27 -179.7(5) . . . . ?
N3 C9 C29 C34 48.8(8) . . . . ?
C8 C9 C29 C34 -76.0(7) . . . . ?
N3 C9 C29 C30 -133.3(5) . . . . ?
C8 C9 C29 C30 101.9(5) . . . . ?
C34 C29 C30 C31 1.4(10) . . . . ?
C9 C29 C30 C31 -176.5(6) . . . . ?
C29 C30 C31 C32 -5.0(11) . . . . ?
C30 C31 C32 C33 4.6(13) . . . . ?
C31 C32 C33 C34 -1.0(15) . . . . ?
C30 C29 C34 C33 2.3(13) . . . . ?
C9 C29 C34 C33 -179.8(8) . . . . ?
C32 C33 C34 C29 -2.6(16) . . . . ?
O C35 C36 C37A 2.9(11) . . . . ?
O C35 C36 C37B 29.3(10) . . . . ?
C35 C36 C37A C38 11.0(13) . . . . ?
C37B C36 C37A C38 -69.5(18) . . . . ?
C37A C36 C37B C38 74.4(19) . . . . ?
C35 C36 C37B C38 -32.3(13) . . . . ?
C36 C37B C38 O 23.3(14) . . . . ?
C36 C37B C38 C37A -71.9(18) . . . . ?
C36 C37A C38 C37B 72.4(18) . . . . ?
C36 C37A C38 O -21.1(13) . . . . ?
C39 C40 C41 C42 -177.8(14) . . . . ?
C45 C40 C41 C42 0.0 . . . . ?
C40 C41 C42 C43 0.0 . . . . ?
C41 C42 C43 C44 0.0 . . . . ?
C42 C43 C44 C45 0.0 . . . . ?
C43 C44 C45 C40 0.0 . . . . ?
C39 C40 C45 C44 177.5(16) . . . . ?
C41 C40 C45 C44 0.0 . . . . ?
C52 C47 C48 C49 0.0 . . . . ?
C46 C47 C48 C49 -179.9(15) . . . . ?
C47 C48 C49 C50 0.0 . . . . ?
C48 C49 C50 C51 0.0 . . . . ?
C49 C50 C51 C52 0.0 . . . . ?
C50 C51 C52 C47 0.0 . . . . ?
C48 C47 C52 C51 0.0 . . . . ?
C46 C47 C52 C51 179.8(18) . . . . ?
C2 C1 N1 C20 -10.8(7) . . . . ?
C7 C1 N1 C20 171.3(4) . . . . ?
C2 C1 N1 Er 169.1(4) . . . . ?
C7 C1 N1 Er -8.7(5) . . . . ?
C21 C20 N1 C1 170.3(5) . . . . ?
C22 C20 N1 C1 -70.3(7) . . . . ?
C21 C20 N1 Er -9.6(7) . . . . ?
C22 C20 N1 Er 109.8(5) . . . . ?
C6 C7 N2 C8 -2.9(7) . . . . ?
C1 C7 N2 C8 -178.1(4) . . . . ?
C6 C7 N2 Er 167.1(4) . . . . ?
C1 C7 N2 Er -8.2(5) . . . . ?
C23 C8 N2 C7 78.2(5) . . . . ?
C9 C8 N2 C7 -157.3(4) . . . . ?
C23 C8 N2 Er -92.2(4) . . . . ?
C9 C8 N2 Er 32.3(5) . . . . ?
C11 C10 N3 C9 2.5(6) . . . . ?
C16 C10 N3 C9 -176.3(4) . . . . ?
C11 C10 N3 Er -176.3(3) . . . . ?
C16 C10 N3 Er 4.8(5) . . . . ?
C29 C9 N3 C10 79.3(5) . . . . ?
C8 C9 N3 C10 -155.2(4) . . . . ?
C29 C9 N3 Er -101.7(4) . . . . ?
C8 C9 N3 Er 23.7(5) . . . . ?
C15 C16 N4 C17 3.8(7) . . . . ?
C10 C16 N4 C17 -177.8(5) . . . . ?
C15 C16 N4 Er 175.9(4) . . . . ?
C10 C16 N4 Er -5.7(6) . . . . ?
C19 C17 N4 C16 -172.1(5) . . . . ?
C18 C17 N4 C16 71.4(6) . . . . ?
C19 C17 N4 Er 16.0(7) . . . . ?
C18 C17 N4 Er -100.5(5) . . . . ?
C37B C38 O C35 -4.6(11) . . . . ?
C37A C38 O C35 23.6(10) . . . . ?
C37B C38 O Er -177.6(8) . . . . ?
C37A C38 O Er -149.4(7) . . . . ?
C36 C35 O C38 -16.0(9) . . . . ?
C36 C35 O Er 157.2(5) . . . . ?
C7 N2 Er N3 174.9(4) . . . . ?
C8 N2 Er N3 -15.3(3) . . . . ?
C7 N2 Er O 81.4(4) . . . . ?
C8 N2 Er O -108.8(3) . . . . ?
C7 N2 Er N1 2.9(3) . . . . ?
C8 N2 Er N1 172.7(4) . . . . ?
C7 N2 Er N4 176.9(3) . . . . ?
C8 N2 Er N4 -13.3(4) . . . . ?
C7 N2 Er Cl -80.7(4) . . . . ?
C8 N2 Er Cl 89.1(3) . . . . ?
C10 N3 Er N2 173.0(4) . . . . ?
C9 N3 Er N2 -5.9(3) . . . . ?
C10 N3 Er O -88.3(3) . . . . ?
C9 N3 Er O 92.8(3) . . . . ?
C10 N3 Er N1 -176.1(3) . . . . ?
C9 N3 Er N1 5.0(4) . . . . ?
C10 N3 Er N4 -5.5(3) . . . . ?
C9 N3 Er N4 175.6(4) . . . . ?
C10 N3 Er Cl 72.7(3) . . . . ?
C9 N3 Er Cl -106.2(3) . . . . ?
C38 O Er N2 126.7(5) . . . . ?
C35 O Er N2 -45.2(5) . . . . ?
C38 O Er N3 54.6(6) . . . . ?
C35 O Er N3 -117.3(5) . . . . ?
C38 O Er N1 -168.3(6) . . . . ?
C35 O Er N1 19.9(5) . . . . ?
C38 O Er N4 -11.7(5) . . . . ?
C35 O Er N4 176.4(5) . . . . ?
C38 O Er Cl -88.5(6) . . . . ?
C35 O Er Cl 99.6(5) . . . . ?
C1 N1 Er N2 3.6(3) . . . . ?
C20 N1 Er N2 -176.5(4) . . . . ?
C1 N1 Er N3 -7.6(5) . . . . ?
C20 N1 Er N3 172.3(4) . . . . ?
C1 N1 Er O -100.5(4) . . . . ?
C20 N1 Er O 79.4(4) . . . . ?
C1 N1 Er N4 -167.2(3) . . . . ?
C20 N1 Er N4 12.7(6) . . . . ?
C1 N1 Er Cl 110.0(4) . . . . ?
C20 N1 Er Cl -70.1(4) . . . . ?
C16 N4 Er N2 3.8(5) . . . . ?
C17 N4 Er N2 175.5(4) . . . . ?
C16 N4 Er N3 5.9(3) . . . . ?
C17 N4 Er N3 177.6(4) . . . . ?
C16 N4 Er O 104.8(4) . . . . ?
C17 N4 Er O -83.5(4) . . . . ?
C16 N4 Er N1 171.0(3) . . . . ?
C17 N4 Er N1 -17.3(6) . . . . ?
C16 N4 Er Cl -105.4(4) . . . . ?
C17 N4 Er Cl 66.3(4) . . . . ?
